data_7204027
loop_
_publ_author_name
'Jones, Anthony C.'
'Davies, Hywel O.'
'Leedham, Timothy J.'
'Wright, Peter J.'
'Crosbie, Michael J.'
'Steiner, Alexander'
'Bickley, Jamie F.'
'O'Brien, Paul'
'White, Andrew J. P.'
'Williams, David J.'

_publ_section_title
;
 Crystal structure of a strontium--tantalum and a magnesium--niobium
 heterometal alkoxide: precursors for the MOCVD of ferroelectric oxides
;
_journal_issue 2
_journal_name_full 'Journal of Materials Chemistry'
_journal_page_first 544
_journal_paper_doi 10.1039/b006529n
_journal_volume 11
_journal_year 2001
_chemical_formula_sum 'C28 H72 Mg Nb2 O14'
_chemical_formula_weight 843.13
_chemical_name_systematic
;
 ?
;
_space_group_IT_number 2
_symmetry_cell_setting triclinic
_symmetry_space_group_name_Hall '-P 1'
_symmetry_space_group_name_H-M 'P -1'
_atom_sites_solution_hydrogens geom
_atom_sites_solution_primary direct
_atom_sites_solution_secondary difmap
_audit_creation_method SHELXL-97
_cell_angle_alpha 95.79(4)
_cell_angle_beta 110.06(4)
_cell_angle_gamma 94.27(4)
_cell_formula_units_Z 1
_cell_length_a 8.956(3)
_cell_length_b 11.370(3)
_cell_length_c 11.630(5)
_cell_measurement_temperature 293(2)
_cell_volume 1099.2(7)
_computing_structure_refinement 'SHELXL-97 (Sheldrick, 1997)'
_computing_structure_solution 'SHELXS-97 (Sheldrick, 1990)'
_diffrn_ambient_temperature 293(2)
_diffrn_measured_fraction_theta_full 0.925
_diffrn_measured_fraction_theta_max 0.925
_diffrn_measurement_device_type 'Stoe IPDS'
_diffrn_radiation_monochromator graphite
_diffrn_radiation_source 'fine-focus sealed tube'
_diffrn_radiation_type MoK\a
_diffrn_radiation_wavelength 0.71073
_diffrn_reflns_av_R_equivalents 0.0517
_diffrn_reflns_av_sigmaI/netI 0.0525
_diffrn_reflns_limit_h_max 10
_diffrn_reflns_limit_h_min -10
_diffrn_reflns_limit_k_max 12
_diffrn_reflns_limit_k_min -12
_diffrn_reflns_limit_l_max 13
_diffrn_reflns_limit_l_min -13
_diffrn_reflns_number 6878
_diffrn_reflns_theta_full 24.01
_diffrn_reflns_theta_max 24.01
_diffrn_reflns_theta_min 3.07
_exptl_absorpt_coefficient_mu 0.511
_exptl_crystal_colour colourless
_exptl_crystal_density_diffrn 1.274
_exptl_crystal_density_method 'not measured'
_exptl_crystal_description prism
_exptl_crystal_F_000 446
_exptl_crystal_size_max 0.55
_exptl_crystal_size_mid 0.45
_exptl_crystal_size_min 0.40
_refine_diff_density_max 0.855
_refine_diff_density_min -0.744
_refine_diff_density_rms 0.070
_refine_ls_extinction_method none
_refine_ls_goodness_of_fit_ref 1.053
_refine_ls_hydrogen_treatment mixed
_refine_ls_matrix_type full
_refine_ls_number_parameters 323
_refine_ls_number_reflns 3199
_refine_ls_number_restraints 576
_refine_ls_restrained_S_all 1.080
_refine_ls_R_factor_all 0.0557
_refine_ls_R_factor_gt 0.0478
_refine_ls_shift/su_max 0.001
_refine_ls_shift/su_mean 0.000
_refine_ls_structure_factor_coef Fsqd
_refine_ls_weighting_details 'w=1/[\s^2^(Fo^2^)+(0.0877P)^2^+0.3501P] where P=(Fo^2^+2Fc^2^)/3'
_refine_ls_weighting_scheme calc
_refine_ls_wR_factor_gt 0.1313
_refine_ls_wR_factor_ref 0.1366
_reflns_number_gt 2675
_reflns_number_total 3199
_reflns_threshold_expression >2sigma(I)
_cod_data_source_file b006529n.txt
_cod_data_source_block t3
_cod_depositor_comments
;
The following automatic conversions were performed:

'_refine_ls_weighting_scheme' value 'calc
w=1/[\s^2^(Fo^2^)+(0.0877P)^2^+0.3501P] where P=(Fo^2^+2Fc^2^)/3' was
changed to 'calc'. New tag '_refine_ls_weighting_details' was
created. The value of the new tag was set to
'w=1/[\s^2^(Fo^2^)+(0.0877P)^2^+0.3501P] where P=(Fo^2^+2Fc^2^)/3'.

Automatic conversion script
Id: cif_fix_values 3143 2015-03-26 13:38:13Z robertas 
;
_cod_original_cell_volume 1099.2(6)
_cod_original_sg_symbol_H-M P-1
_cod_database_code 7204027

loop_
_symmetry_equiv_pos_as_xyz
'x, y, z'
'-x, -y, -z'

loop_
_atom_site_label
_atom_site_type_symbol
_atom_site_fract_x
_atom_site_fract_y
_atom_site_fract_z
_atom_site_U_iso_or_equiv
_atom_site_adp_type
_atom_site_occupancy
_atom_site_calc_flag
_atom_site_refinement_flags
_atom_site_disorder_assembly
_atom_site_disorder_group
Nb1 Nb 0.58215(6) 0.72345(3) 0.72103(4) 0.0580(2) Uani 1 d . . .
Mg1 Mg 0.5000 0.5000 0.5000 0.0428(4) Uani 1 d S . .
O1 O 0.6719(5) 0.6048(3) 0.4585(4) 0.0785(11) Uani 1 d . . .
H1 H 0.714(9) 0.694(7) 0.530(7) 0.13(2) Uiso 1 d . . .
C11 C 0.7748(8) 0.5860(5) 0.3929(6) 0.0799(16) Uani 1 d U . .
H11A H 0.7580 0.5026 0.3588 0.096 Uiso 1 calc R . .
H11B H 0.8844 0.6031 0.4500 0.096 Uiso 1 calc R . .
C12 C 0.7540(12) 0.6566(9) 0.2944(7) 0.132(3) Uani 1 d U . .
H12A H 0.8284 0.6391 0.2539 0.197 Uiso 1 calc R . .
H12B H 0.7730 0.7395 0.3274 0.197 Uiso 1 calc R . .
H12C H 0.6467 0.6387 0.2360 0.197 Uiso 1 calc R . .
O2 O 0.4255(4) 0.6595(2) 0.5458(3) 0.0573(7) Uani 1 d D . .
C21 C 0.3874(12) 0.7392(8) 0.4527(9) 0.065(3) Uani 0.519(10) d PDU A 1
H21A H 0.3834 0.6990 0.3739 0.078 Uiso 0.519(10) calc PR A 1
H21B H 0.4673 0.8083 0.4769 0.078 Uiso 0.519(10) calc PR A 1
C22 C 0.2238(19) 0.776(2) 0.444(2) 0.078(4) Uani 0.519(10) d PDU A 1
H22A H 0.1922 0.8293 0.3824 0.117 Uiso 0.519(10) calc PR A 1
H22B H 0.2300 0.8162 0.5222 0.117 Uiso 0.519(10) calc PR A 1
H22C H 0.1465 0.7071 0.4205 0.117 Uiso 0.519(10) calc PR A 1
O3 O 0.6360(4) 0.5557(3) 0.6832(3) 0.0561(7) Uani 1 d D . .
C31 C 0.6921(14) 0.4821(10) 0.7808(10) 0.078(3) Uani 0.507(10) d PDU B 1
H31A H 0.6443 0.4004 0.7511 0.094 Uiso 0.507(10) calc PR B 1
H31B H 0.6618 0.5103 0.8503 0.094 Uiso 0.507(10) calc PR B 1
C32 C 0.8723(17) 0.489(2) 0.821(2) 0.094(5) Uani 0.507(10) d PDU B 1
H32A H 0.9113 0.4399 0.8848 0.141 Uiso 0.507(10) calc PR B 1
H32B H 0.9187 0.5697 0.8511 0.141 Uiso 0.507(10) calc PR B 1
H32C H 0.9013 0.4609 0.7514 0.141 Uiso 0.507(10) calc PR B 1
O4 O 0.7352(4) 0.7833(3) 0.6437(3) 0.0683(9) Uani 1 d D . .
C41 C 0.877(2) 0.8651(15) 0.6997(12) 0.092(4) Uani 0.57(2) d PDU C 1
H41A H 0.9599 0.8270 0.7564 0.110 Uiso 0.57(2) calc PR C 1
H41B H 0.8555 0.9334 0.7460 0.110 Uiso 0.57(2) calc PR C 1
C42 C 0.933(2) 0.9047(15) 0.6006(15) 0.081(4) Uani 0.57(2) d PDU C 1
H42A H 1.0264 0.9620 0.6374 0.121 Uiso 0.57(2) calc PR C 1
H42B H 0.8498 0.9402 0.5434 0.121 Uiso 0.57(2) calc PR C 1
H42C H 0.9593 0.8373 0.5577 0.121 Uiso 0.57(2) calc PR C 1
O5 O 0.4385(6) 0.6707(4) 0.7986(4) 0.0887(12) Uani 1 d D . .
C51 C 0.320(2) 0.7131(15) 0.8431(16) 0.126(4) Uani 0.570(13) d PDU D 1
H51A H 0.2162 0.6988 0.7779 0.152 Uiso 0.570(13) calc PR D 1
H51B H 0.3454 0.7980 0.8705 0.152 Uiso 0.570(13) calc PR D 1
C52 C 0.319(3) 0.6490(19) 0.9476(17) 0.142(5) Uani 0.570(13) d PDU D 1
H52A H 0.2355 0.6728 0.9758 0.213 Uiso 0.570(13) calc PR D 1
H52B H 0.4204 0.6679 1.0139 0.213 Uiso 0.570(13) calc PR D 1
H52C H 0.3005 0.5648 0.9209 0.213 Uiso 0.570(13) calc PR D 1
O6 O 0.7544(5) 0.7540(3) 0.8744(3) 0.0837(11) Uani 1 d D . .
C61 C 0.780(2) 0.7589(16) 1.0013(10) 0.102(4) Uani 0.494(17) d PDU E 1
H61A H 0.7921 0.6801 1.0258 0.122 Uiso 0.494(17) calc PR E 1
H61B H 0.6882 0.7865 1.0177 0.122 Uiso 0.494(17) calc PR E 1
C62 C 0.927(2) 0.842(2) 1.0739(16) 0.119(5) Uani 0.494(17) d PDU E 1
H62A H 0.9459 0.8440 1.1605 0.179 Uiso 0.494(17) calc PR E 1
H62B H 0.9130 0.9203 1.0512 0.179 Uiso 0.494(17) calc PR E 1
H62C H 1.0171 0.8147 1.0566 0.179 Uiso 0.494(17) calc PR E 1
O7 O 0.5047(5) 0.8734(3) 0.7185(4) 0.0808(11) Uani 1 d D . .
C71 C 0.510(2) 0.9898(9) 0.6916(13) 0.104(4) Uani 0.58(2) d PDU F 1
H71A H 0.4182 0.9981 0.6200 0.124 Uiso 0.58(2) calc PR F 1
H71B H 0.6065 1.0103 0.6735 0.124 Uiso 0.58(2) calc PR F 1
C72 C 0.511(3) 1.0708(17) 0.802(2) 0.142(6) Uani 0.58(2) d PDU F 1
H72A H 0.5164 1.1519 0.7862 0.214 Uiso 0.58(2) calc PR F 1
H72B H 0.6023 1.0615 0.8728 0.214 Uiso 0.58(2) calc PR F 1
H72C H 0.4148 1.0508 0.8186 0.214 Uiso 0.58(2) calc PR F 1
C21' C 0.2594(12) 0.6906(9) 0.5032(11) 0.067(3) Uani 0.481(10) d PDU A 2
H21C H 0.2311 0.7207 0.5731 0.080 Uiso 0.481(10) calc PR A 2
H21D H 0.1850 0.6210 0.4584 0.080 Uiso 0.481(10) calc PR A 2
C22' C 0.253(3) 0.786(2) 0.419(2) 0.083(5) Uani 0.481(10) d PDU A 2
H22D H 0.1469 0.8087 0.3892 0.125 Uiso 0.481(10) calc PR A 2
H22E H 0.2813 0.7550 0.3502 0.125 Uiso 0.481(10) calc PR A 2
H22F H 0.3273 0.8541 0.4644 0.125 Uiso 0.481(10) calc PR A 2
C31' C 0.8010(13) 0.5322(11) 0.7229(11) 0.086(3) Uani 0.493(10) d PDU B 2
H31C H 0.8721 0.6059 0.7433 0.103 Uiso 0.493(10) calc PR B 2
H31D H 0.8207 0.4819 0.6583 0.103 Uiso 0.493(10) calc PR B 2
C32' C 0.827(2) 0.469(2) 0.836(2) 0.103(6) Uani 0.493(10) d PDU B 2
H32D H 0.9355 0.4501 0.8664 0.154 Uiso 0.493(10) calc PR B 2
H32E H 0.7547 0.3974 0.8150 0.154 Uiso 0.493(10) calc PR B 2
H32F H 0.8085 0.5205 0.8996 0.154 Uiso 0.493(10) calc PR B 2
C41' C 0.817(2) 0.8965(11) 0.656(2) 0.083(4) Uani 0.43(2) d PDU C 2
H41C H 0.8349 0.9390 0.7367 0.099 Uiso 0.43(2) calc PR C 2
H41D H 0.7526 0.9414 0.5942 0.099 Uiso 0.43(2) calc PR C 2
C42' C 0.974(2) 0.886(2) 0.639(3) 0.094(6) Uani 0.43(2) d PDU C 2
H42D H 1.0295 0.9646 0.6491 0.141 Uiso 0.43(2) calc PR C 2
H42E H 0.9566 0.8465 0.5581 0.141 Uiso 0.43(2) calc PR C 2
H42F H 1.0381 0.8419 0.7001 0.141 Uiso 0.43(2) calc PR C 2
C51' C 0.417(2) 0.674(2) 0.9135(15) 0.130(5) Uani 0.430(13) d PDU D 2
H51C H 0.4918 0.7362 0.9732 0.156 Uiso 0.430(13) calc PR D 2
H51D H 0.4344 0.5987 0.9448 0.156 Uiso 0.430(13) calc PR D 2
C52' C 0.250(3) 0.699(3) 0.894(3) 0.146(6) Uani 0.430(13) d PDU D 2
H52D H 0.2316 0.7011 0.9706 0.218 Uiso 0.430(13) calc PR D 2
H52E H 0.1768 0.6380 0.8341 0.218 Uiso 0.430(13) calc PR D 2
H52F H 0.2345 0.7749 0.8644 0.218 Uiso 0.430(13) calc PR D 2
C61' C 0.867(3) 0.7650(19) 0.9958(13) 0.129(5) Uani 0.506(17) d PDU E 2
H61C H 0.9748 0.7732 0.9951 0.155 Uiso 0.506(17) calc PR E 2
H61D H 0.8520 0.6954 1.0344 0.155 Uiso 0.506(17) calc PR E 2
C62' C 0.837(3) 0.8766(14) 1.0664(16) 0.116(5) Uani 0.506(17) d PDU E 2
H62D H 0.9061 0.8850 1.1513 0.174 Uiso 0.506(17) calc PR E 2
H62E H 0.7272 0.8693 1.0618 0.174 Uiso 0.506(17) calc PR E 2
H62F H 0.8580 0.9453 1.0303 0.174 Uiso 0.506(17) calc PR E 2
C71' C 0.446(2) 0.9834(14) 0.725(3) 0.126(5) Uani 0.42(2) d PDU F 2
H71C H 0.3614 0.9785 0.7595 0.151 Uiso 0.42(2) calc PR F 2
H71D H 0.4037 1.0077 0.6438 0.151 Uiso 0.42(2) calc PR F 2
C72' C 0.587(3) 1.0723(18) 0.809(3) 0.113(5) Uani 0.42(2) d PDU F 2
H72D H 0.5565 1.1514 0.8073 0.170 Uiso 0.42(2) calc PR F 2
H72E H 0.6759 1.0676 0.7813 0.170 Uiso 0.42(2) calc PR F 2
H72F H 0.6180 1.0537 0.8925 0.170 Uiso 0.42(2) calc PR F 2

loop_
_atom_site_aniso_label
_atom_site_aniso_U_11
_atom_site_aniso_U_22
_atom_site_aniso_U_33
_atom_site_aniso_U_23
_atom_site_aniso_U_13
_atom_site_aniso_U_12
Nb1 0.0732(3) 0.0470(3) 0.0500(3) -0.00712(17) 0.0224(2) -0.00104(19)
Mg1 0.0504(11) 0.0383(9) 0.0409(10) 0.0020(7) 0.0199(9) -0.0024(8)
O1 0.096(3) 0.067(2) 0.083(2) -0.0130(18) 0.059(2) -0.0263(19)
C11 0.084(4) 0.077(3) 0.085(4) -0.001(3) 0.047(3) -0.011(3)
C12 0.165(7) 0.150(7) 0.091(5) 0.020(4) 0.067(5) -0.021(6)
O2 0.064(2) 0.0427(15) 0.0554(18) 0.0002(13) 0.0102(16) 0.0107(13)
C21 0.069(5) 0.051(4) 0.073(5) 0.011(4) 0.020(4) 0.009(4)
C22 0.067(7) 0.073(7) 0.090(8) 0.009(6) 0.022(6) 0.021(6)
O3 0.0590(19) 0.0494(16) 0.0480(17) 0.0001(13) 0.0056(16) 0.0068(13)
C31 0.089(6) 0.074(5) 0.059(5) 0.010(4) 0.008(5) 0.016(5)
C32 0.094(9) 0.089(8) 0.082(7) 0.003(6) 0.011(7) 0.017(7)
O4 0.078(2) 0.0564(18) 0.068(2) -0.0030(15) 0.0291(19) -0.0118(16)
C41 0.090(7) 0.090(6) 0.088(6) 0.011(5) 0.027(5) -0.013(5)
C42 0.077(7) 0.074(6) 0.095(8) 0.013(6) 0.035(7) -0.002(5)
O5 0.115(3) 0.085(3) 0.078(3) -0.006(2) 0.057(3) -0.003(2)
C51 0.134(7) 0.156(8) 0.125(7) 0.020(6) 0.089(6) 0.025(6)
C52 0.145(10) 0.176(10) 0.133(9) 0.022(8) 0.085(8) 0.007(8)
O6 0.105(3) 0.078(2) 0.0459(19) -0.0103(16) 0.008(2) -0.010(2)
C61 0.109(7) 0.114(6) 0.076(5) -0.007(5) 0.037(5) -0.013(6)
C62 0.114(10) 0.132(9) 0.077(7) -0.022(7) 0.009(8) -0.023(8)
O7 0.108(3) 0.0479(18) 0.086(3) -0.0119(17) 0.039(2) 0.0114(18)
C71 0.129(7) 0.071(5) 0.115(6) 0.002(5) 0.052(5) 0.009(5)
C72 0.156(11) 0.094(7) 0.167(9) -0.037(7) 0.057(9) 0.025(8)
C21' 0.065(5) 0.058(5) 0.076(5) 0.007(4) 0.021(4) 0.018(4)
C22' 0.091(9) 0.066(7) 0.087(9) 0.026(6) 0.017(7) 0.022(7)
C31' 0.090(6) 0.071(5) 0.076(5) 0.000(4) 0.006(5) 0.011(5)
C32' 0.108(10) 0.093(8) 0.083(8) 0.016(6) 0.001(8) 0.011(8)
C41' 0.087(7) 0.070(6) 0.092(7) 0.004(5) 0.034(6) 0.006(5)
C42' 0.081(9) 0.093(9) 0.103(10) 0.011(8) 0.030(8) -0.006(8)
C51' 0.132(8) 0.168(8) 0.119(8) 0.010(6) 0.084(6) 0.019(6)
C52' 0.133(10) 0.184(11) 0.148(11) 0.023(9) 0.083(9) 0.031(9)
C61' 0.126(8) 0.130(7) 0.108(6) -0.019(6) 0.024(6) 0.001(7)
C62' 0.134(10) 0.113(8) 0.079(7) -0.028(6) 0.028(8) -0.018(8)
C71' 0.134(8) 0.101(7) 0.135(8) -0.013(6) 0.047(6) 0.013(6)
C72' 0.130(11) 0.075(7) 0.135(9) -0.022(7) 0.058(9) 0.002(8)

loop_
_atom_type_symbol
_atom_type_description
_atom_type_scat_dispersion_real
_atom_type_scat_dispersion_imag
_atom_type_scat_source
C C 0.0020 0.0020 'International Tables Vol C Tables 4.2.6.8 and 6.1.1.4'
H H 0.0000 0.0000 'International Tables Vol C Tables 4.2.6.8 and 6.1.1.4'
O O 0.0080 0.0060 'International Tables Vol C Tables 4.2.6.8 and 6.1.1.4'
Mg Mg 0.0420 0.0360 'International Tables Vol C Tables 4.2.6.8 and 6.1.1.4'
Nb Nb -2.1970 0.6210 'International Tables Vol C Tables 4.2.6.8 and 6.1.1.4'

loop_
_geom_angle_atom_site_label_1
_geom_angle_atom_site_label_2
_geom_angle_atom_site_label_3
_geom_angle
_geom_angle_site_symmetry_1
_geom_angle_site_symmetry_3
_geom_angle_publ_flag
O7 Nb1 O6 99.25(19) . . ?
O7 Nb1 O5 89.67(19) . . ?
O6 Nb1 O5 91.51(19) . . ?
O7 Nb1 O4 89.19(16) . . ?
O6 Nb1 O4 87.29(17) . . ?
O5 Nb1 O4 178.19(15) . . ?
O7 Nb1 O3 167.33(15) . . ?
O6 Nb1 O3 92.96(16) . . ?
O5 Nb1 O3 93.42(16) . . ?
O4 Nb1 O3 87.99(14) . . ?
O7 Nb1 O2 93.20(16) . . ?
O6 Nb1 O2 166.54(16) . . ?
O5 Nb1 O2 93.67(17) . . ?
O4 Nb1 O2 87.80(14) . . ?
O3 Nb1 O2 74.35(13) . . ?
O7 Nb1 Mg1 129.97(13) . . ?
O6 Nb1 Mg1 129.38(14) . . ?
O5 Nb1 Mg1 98.83(13) . . ?
O4 Nb1 Mg1 82.98(10) . . ?
O3 Nb1 Mg1 37.38(9) . . ?
O2 Nb1 Mg1 37.42(8) . . ?
O2 Mg1 O2 180.0 . 2_666 ?
O2 Mg1 O3 106.11(13) . 2_666 ?
O2 Mg1 O3 73.89(13) 2_666 2_666 ?
O2 Mg1 O3 73.89(13) . . ?
O2 Mg1 O3 106.11(13) 2_666 . ?
O3 Mg1 O3 180.0 2_666 . ?
O2 Mg1 O1 85.22(14) . . ?
O2 Mg1 O1 94.78(14) 2_666 . ?
O3 Mg1 O1 93.62(15) 2_666 . ?
O3 Mg1 O1 86.38(15) . . ?
O2 Mg1 O1 94.78(14) . 2_666 ?
O2 Mg1 O1 85.22(14) 2_666 2_666 ?
O3 Mg1 O1 86.38(15) 2_666 2_666 ?
O3 Mg1 O1 93.62(15) . 2_666 ?
O1 Mg1 O1 180.0 . 2_666 ?
O2 Mg1 Nb1 142.64(9) . 2_666 ?
O2 Mg1 Nb1 37.36(9) 2_666 2_666 ?
O3 Mg1 Nb1 36.96(9) 2_666 2_666 ?
O3 Mg1 Nb1 143.04(9) . 2_666 ?
O1 Mg1 Nb1 99.60(10) . 2_666 ?
O1 Mg1 Nb1 80.40(10) 2_666 2_666 ?
O2 Mg1 Nb1 37.36(9) . . ?
O2 Mg1 Nb1 142.64(9) 2_666 . ?
O3 Mg1 Nb1 143.04(9) 2_666 . ?
O3 Mg1 Nb1 36.96(9) . . ?
O1 Mg1 Nb1 80.40(10) . . ?
O1 Mg1 Nb1 99.60(10) 2_666 . ?
Nb1 Mg1 Nb1 180.0 2_666 . ?
C11 O1 Mg1 136.2(3) . . ?
O1 C11 C12 114.2(6) . . ?
C21 O2 C21' 63.8(6) . . ?
C21 O2 Nb1 119.0(4) . . ?
C21' O2 Nb1 120.7(5) . . ?
C21 O2 Mg1 116.9(4) . . ?
C21' O2 Mg1 126.6(5) . . ?
Nb1 O2 Mg1 105.22(14) . . ?
O2 C21 C22 105.9(9) . . ?
C31' O3 C31 61.2(7) . . ?
C31' O3 Nb1 119.7(5) . . ?
C31 O3 Nb1 120.6(5) . . ?
C31' O3 Mg1 116.4(5) . . ?
C31 O3 Mg1 127.4(5) . . ?
Nb1 O3 Mg1 105.66(14) . . ?
O3 C31 C32 108.4(11) . . ?
C41' O4 C41 30.5(8) . . ?
C41' O4 Nb1 131.6(7) . . ?
C41 O4 Nb1 128.1(5) . . ?
O4 C41 C42 109.0(11) . . ?
C51' O5 C51 46.5(9) . . ?
C51' O5 Nb1 143.3(10) . . ?
C51 O5 Nb1 140.3(7) . . ?
O5 C51 C52 108.1(12) . . ?
C61 O6 C61' 33.0(9) . . ?
C61 O6 Nb1 138.8(8) . . ?
C61' O6 Nb1 170.7(12) . . ?
O6 C61 C62 109.3(12) . . ?
C71 O7 C71' 33.5(11) . . ?
C71 O7 Nb1 150.0(9) . . ?
C71' O7 Nb1 175.6(15) . . ?
O7 C71 C72 108.0(13) . . ?
O2 C21' C22' 106.9(10) . . ?
O3 C31' C32' 105.7(11) . . ?
O4 C41' C42' 110.6(14) . . ?
O5 C51' C52' 107.8(15) . . ?
O6 C61' C62' 106.5(13) . . ?
O7 C71' C72' 106.6(15) . . ?

loop_
_geom_bond_atom_site_label_1
_geom_bond_atom_site_label_2
_geom_bond_distance
_geom_bond_site_symmetry_2
_geom_bond_publ_flag
Nb1 O7 1.887(4) . ?
Nb1 O6 1.895(4) . ?
Nb1 O5 1.903(4) . ?
Nb1 O4 1.995(3) . ?
Nb1 O3 2.044(3) . ?
Nb1 O2 2.058(3) . ?
Nb1 Mg1 3.2727(17) . ?
Mg1 O2 2.061(3) . ?
Mg1 O2 2.061(3) 2_666 ?
Mg1 O3 2.063(3) 2_666 ?
Mg1 O3 2.063(3) . ?
Mg1 O1 2.092(3) . ?
Mg1 O1 2.092(3) 2_666 ?
Mg1 Nb1 3.2727(17) 2_666 ?
O1 C11 1.398(6) . ?
C11 C12 1.433(9) . ?
O2 C21 1.450(9) . ?
O2 C21' 1.480(9) . ?
C21 C22 1.527(13) . ?
O3 C31' 1.444(11) . ?
O3 C31 1.451(10) . ?
C31 C32 1.512(14) . ?
O4 C41' 1.403(11) . ?
O4 C41 1.429(10) . ?
C41 C42 1.499(13) . ?
O5 C51' 1.413(12) . ?
O5 C51 1.420(11) . ?
C51 C52 1.482(14) . ?
O6 C61 1.409(11) . ?
O6 C61' 1.411(13) . ?
C61 C62 1.495(14) . ?
O7 C71 1.393(10) . ?
O7 C71' 1.397(13) . ?
C71 C72 1.504(14) . ?
C21' C22' 1.525(14) . ?
C31' C32' 1.521(14) . ?
C41' C42' 1.496(14) . ?
C51' C52' 1.481(15) . ?
C61' C62' 1.531(14) . ?
C71' C72' 1.530(15) . ?

loop_
_geom_hbond_atom_site_label_D
_geom_hbond_atom_site_label_H
_geom_hbond_atom_site_label_A
_geom_hbond_distance_DH
_geom_hbond_distance_HA
_geom_hbond_distance_DA
_geom_hbond_angle_DHA
_geom_hbond_site_symmetry_A
O1 H1 O4 1.19(8) 1.53(8) 2.681(5) 159(6) .
